data_8102901
loop_
_publ_author_name
'B. R. Martin'
'J. M. Knaust'
'P. K. Dorhout'

_publ_section_title
;
Crystal structure of nonasodium lanthanum(III) bis[hexaselenodigermanate], 
Na~9~La[Ge~2~Se~6~]~2~
;
_journal_issue 3
_journal_name_full 'Zeitschrift f\"ur Kristallographie - New Crystal Structures'
_journal_page_first 294
_journal_page_last 294
_journal_volume 220
_journal_year 2005
_chemical_formula_structural 'Na9 La [Ge2 Se6]2'
_chemical_formula_sum 'Ge4 La Na9 Se12'
_chemical_formula_weight 1583.70
_chemical_name_systematic
; 
nonasodium lanthanum(III) bis[hexaselenodigermante(III)]
;
_space_group_IT_number 12
_symmetry_cell_setting monoclinic
_symmetry_space_group_name_Hall '-C 2y'
_symmetry_space_group_name_H-M 'C 1 2/m 1'
_atom_sites_solution_hydrogens geom
_atom_sites_solution_primary direct
_atom_sites_solution_secondary difmap
_cell_angle_alpha 90.00
_cell_angle_beta 107.101(3)
_cell_angle_gamma 90.00
_cell_formula_units_Z 1
_cell_length_a 7.9743(12)
_cell_length_b 12.3374(19)
_cell_length_c 7.1142(11)
_cell_measurement_reflns_used 805
_cell_measurement_temperature 173(2)
_cell_measurement_theta_max 28.125
_cell_measurement_theta_min 2.996
_cell_volume 668.97(18)
_computing_cell_refinement 'SMART, Bruker'
_computing_data_collection 'SMART, Bruker'
_computing_data_reduction 'SAINT, Bruker'
_computing_molecular_graphics 'X-Seed (Barbour, 1999)'
_computing_publication_material 'X-Seed (Barbour, 1999)'
_computing_structure_refinement 'SHELXL-97 (Sheldrick, 1997)'
_computing_structure_solution 'SHELXS-97 (Sheldrick, 1997)'
_diffrn_ambient_temperature 298(2)
_diffrn_measured_fraction_theta_full 0.976
_diffrn_measured_fraction_theta_max 0.976
_diffrn_measurement_device_type 'Bruker AXS SMART CCD'
_diffrn_measurement_method phi/omega
_diffrn_radiation_monochromator graphite
_diffrn_radiation_source 'fine-focus sealed tube'
_diffrn_radiation_type MoK\a
_diffrn_radiation_wavelength 0.71073
_diffrn_reflns_av_R_equivalents 0.0275
_diffrn_reflns_av_sigmaI/netI 0.0354
_diffrn_reflns_limit_h_max 5
_diffrn_reflns_limit_h_min -10
_diffrn_reflns_limit_k_max 16
_diffrn_reflns_limit_k_min -16
_diffrn_reflns_limit_l_max 9
_diffrn_reflns_limit_l_min -9
_diffrn_reflns_number 2137
_diffrn_reflns_theta_full 28.26
_diffrn_reflns_theta_max 28.26
_diffrn_reflns_theta_min 3.00
_exptl_absorpt_coefficient_mu 22.482
_exptl_absorpt_correction_T_max 1.000000
_exptl_absorpt_correction_T_min 0.568833
_exptl_absorpt_correction_type multi-scan
_exptl_absorpt_process_details
;
Data were collected for decay and absorption using the program SADABS
based on the method of R.H. Blessing (Acta Cryst. A51, 33-38, 1995).
;
_exptl_crystal_colour pale
_exptl_crystal_density_diffrn 3.931
_exptl_crystal_density_method 'not measured'
_exptl_crystal_description plate
_exptl_crystal_F_000 692
_exptl_crystal_size_max 0.05
_exptl_crystal_size_mid 0.05
_exptl_crystal_size_min 0.001
_refine_diff_density_max 0.718
_refine_diff_density_min -0.719
_refine_diff_density_rms 0.172
_refine_ls_extinction_method none
_refine_ls_goodness_of_fit_ref 0.958
_refine_ls_hydrogen_treatment mixed
_refine_ls_matrix_type full
_refine_ls_number_parameters 36
_refine_ls_number_reflns 851
_refine_ls_number_restraints 0
_refine_ls_restrained_S_all 0.958
_refine_ls_R_factor_all 0.0428
_refine_ls_R_factor_gt 0.0272
_refine_ls_shift/su_max 0.000
_refine_ls_shift/su_mean 0.000
_refine_ls_structure_factor_coef Fsqd
_refine_ls_weighting_details 'calc w=1/[\s^2^(Fo^2^)+(0.0236P)^2^+0.0000P] where P=(Fo^2^+2Fc^2^)/3'
_refine_ls_weighting_scheme calc
_refine_ls_wR_factor_gt 0.0500
_refine_ls_wR_factor_ref 0.0531
_reflns_number_gt 675
_reflns_number_total 851
_reflns_threshold_expression >2sigma(I)
_cod_data_source_file 409826.cff
_cod_data_source_block Na9LaGe4Se12
_cod_depositor_comments
;
The following automatic conversions were performed:
'_symmetry_cell_setting' value 'Monoclinic' changed to 'monoclinic'
according to '/home/saulius/struct/CIF-dictionaries/cif_core.dic'
dictionary named 'cif_core.dic' version 2.4.1 from 2010-06-29.

Automatic conversion script
Id: cif_fix_enum 1555 2011-01-17 13:19:09Z saulius 
;
_cod_original_sg_symbol_H-M 'C 1 2/m1 '
_cod_original_formula_sum 'La Na9 Ge4 Se12'
_cod_database_code 8102901

loop_
_symmetry_equiv_pos_as_xyz
'x, y, z'
'-x, y, -z'
'x+1/2, y+1/2, z'
'-x+1/2, y+1/2, -z'
'-x, -y, -z'
'x, -y, z'
'-x+1/2, -y+1/2, -z'
'x+1/2, -y+1/2, z'

loop_
_atom_site_label
_atom_site_type_symbol
_atom_site_fract_x
_atom_site_fract_y
_atom_site_fract_z
_atom_site_U_iso_or_equiv
_atom_site_adp_type
_atom_site_occupancy
_atom_site_symmetry_multiplicity
_atom_site_Wyckoff_symbol
_atom_site_calc_flag
_atom_site_refinement_flags
_atom_site_disorder_assembly
_atom_site_disorder_group
La1 La 0.5000 0.67785(7) 0.5000 0.0203(2) Uani 0.25 4 h d SP . .
Na1 Na 0.5000 0.67785(7) 0.5000 0.0203(2) Uani 0.75 4 h d SP . .
Na2 Na 0.0000 0.6543(2) 0.0000 0.0370(7) Uani 1 4 g d S . .
Na3 Na 0.5000 0.5000 0.0000 0.0363(10) Uani 1 2 a d S . .
Ge1 Ge 0.15881(8) 0.5000 0.55861(9) 0.01474(17) Uani 1 4 i d S . .
Se1 Se 0.24966(6) 0.34334(3) 0.75270(6) 0.01948(13) Uani 1 8 j d . . .
Se2 Se 0.25655(8) 0.5000 0.27763(9) 0.02034(16) Uani 1 4 i d S . .

loop_
_atom_site_aniso_label
_atom_site_aniso_U_11
_atom_site_aniso_U_22
_atom_site_aniso_U_33
_atom_site_aniso_U_23
_atom_site_aniso_U_13
_atom_site_aniso_U_12
La1 0.0199(6) 0.0203(4) 0.0217(5) 0.000 0.0076(5) 0.000
Na1 0.0199(6) 0.0203(4) 0.0217(5) 0.000 0.0076(5) 0.000
Na2 0.0381(19) 0.0387(15) 0.0395(18) 0.000 0.0198(15) 0.000
Na3 0.031(2) 0.035(2) 0.035(2) 0.000 -0.0026(19) 0.000
Ge1 0.0128(3) 0.0179(3) 0.0133(3) 0.000 0.0035(3) 0.000
Se1 0.0218(3) 0.0171(2) 0.0190(2) 0.00327(16) 0.0051(2) 0.00167(17)
Se2 0.0207(4) 0.0265(3) 0.0157(3) 0.000 0.0083(3) 0.000

loop_
_atom_type_symbol
_atom_type_description
_atom_type_scat_dispersion_real
_atom_type_scat_dispersion_imag
_atom_type_scat_source
Na Na 0.0362 0.0249 'International Tables Vol C Tables 4.2.6.8 and 6.1.1.4'
Ge Ge 0.1547 1.8001 'International Tables Vol C Tables 4.2.6.8 and 6.1.1.4'
Se Se -0.0929 2.2259 'International Tables Vol C Tables 4.2.6.8 and 6.1.1.4'
La La -0.2871 2.4523 'International Tables Vol C Tables 4.2.6.8 and 6.1.1.4'

loop_
_geom_angle_atom_site_label_1
_geom_angle_atom_site_label_2
_geom_angle_atom_site_label_3
_geom_angle
_geom_angle_site_symmetry_1
_geom_angle_site_symmetry_3
_geom_angle_publ_flag
Se2 La1 Se2 87.84(3) . 5_666 ?
Se2 La1 Se1 175.17(2) . 3 ?
Se2 La1 Se1 88.290(16) 5_666 3 ?
Se2 La1 Se1 88.290(16) . 4_556 ?
Se2 La1 Se1 175.17(2) 5_666 4_556 ?
Se1 La1 Se1 95.71(3) 3 4_556 ?
Se2 La1 Se1 79.49(2) . 6_565 ?
Se2 La1 Se1 93.41(2) 5_666 6_565 ?
Se1 La1 Se1 97.846(19) 3 6_565 ?
Se1 La1 Se1 88.736(18) 4_556 6_565 ?
Se2 La1 Se1 93.41(2) . 5_666 ?
Se2 La1 Se1 79.49(2) 5_666 5_666 ?
Se1 La1 Se1 88.736(18) 3 5_666 ?
Se1 La1 Se1 97.846(19) 4_556 5_666 ?
Se1 La1 Se1 170.21(4) 6_565 5_666 ?
Se2 La1 Na2 130.48(2) . 7_566 ?
Se2 La1 Na2 94.33(3) 5_666 7_566 ?
Se1 La1 Na2 47.01(2) 3 7_566 ?
Se1 La1 Na2 90.39(3) 4_556 7_566 ?
Se1 La1 Na2 50.99(2) 6_565 7_566 ?
Se1 La1 Na2 135.67(2) 5_666 7_566 ?
Se2 La1 Na2 94.33(3) . 7_565 ?
Se2 La1 Na2 130.48(2) 5_666 7_565 ?
Se1 La1 Na2 90.39(3) 3 7_565 ?
Se1 La1 Na2 47.01(2) 4_556 7_565 ?
Se1 La1 Na2 135.67(2) 6_565 7_565 ?
Se1 La1 Na2 50.99(2) 5_666 7_565 ?
Na2 La1 Na2 119.59(7) 7_566 7_565 ?
Se2 La1 Na3 48.650(15) . . ?
Se2 La1 Na3 84.51(2) 5_666 . ?
Se1 La1 Na3 133.738(11) 3 . ?
Se1 La1 Na3 90.755(13) 4_556 . ?
Se1 La1 Na3 128.12(2) 6_565 . ?
Se1 La1 Na3 45.014(11) 5_666 . ?
Na2 La1 Na3 178.54(4) 7_566 . ?
Na2 La1 Na3 61.87(3) 7_565 . ?
Se2 La1 Na3 84.51(2) . 1_556 ?
Se2 La1 Na3 48.650(15) 5_666 1_556 ?
Se1 La1 Na3 90.755(13) 3 1_556 ?
Se1 La1 Na3 133.738(11) 4_556 1_556 ?
Se1 La1 Na3 45.014(11) 6_565 1_556 ?
Se1 La1 Na3 128.12(2) 5_666 1_556 ?
Na2 La1 Na3 61.87(3) 7_566 1_556 ?
Na2 La1 Na3 178.54(4) 7_565 1_556 ?
Na3 La1 Na3 116.66(2) . 1_556 ?
Se1 Na3 Se1 180.0 5_666 1_554 ?
Se1 Na3 Se1 98.407(19) 5_666 6_564 ?
Se1 Na3 Se1 81.593(19) 1_554 6_564 ?
Se1 Na3 Se1 81.593(19) 5_666 2_656 ?
Se1 Na3 Se1 98.407(19) 1_554 2_656 ?
Se1 Na3 Se1 180.000(11) 6_564 2_656 ?
Se1 Na3 Se2 86.581(16) 5_666 5_665 ?
Se1 Na3 Se2 93.419(16) 1_554 5_665 ?
Se1 Na3 Se2 93.419(16) 6_564 5_665 ?
Se1 Na3 Se2 86.581(16) 2_656 5_665 ?
Se1 Na3 Se2 93.419(16) 5_666 . ?
Se1 Na3 Se2 86.581(16) 1_554 . ?
Se1 Na3 Se2 86.581(16) 6_564 . ?
Se1 Na3 Se2 93.419(16) 2_656 . ?
Se2 Na3 Se2 180.0 5_665 . ?
Se1 Na3 Ge1 138.121(10) 5_666 1_554 ?
Se1 Na3 Ge1 41.879(10) 1_554 1_554 ?
Se1 Na3 Ge1 41.879(9) 6_564 1_554 ?
Se1 Na3 Ge1 138.121(9) 2_656 1_554 ?
Se2 Na3 Ge1 84.10(2) 5_665 1_554 ?
Se2 Na3 Ge1 95.90(2) . 1_554 ?
Se1 Na3 Ge1 41.879(9) 5_666 5_666 ?
Se1 Na3 Ge1 138.121(9) 1_554 5_666 ?
Se1 Na3 Ge1 138.121(9) 6_564 5_666 ?
Se1 Na3 Ge1 41.879(10) 2_656 5_666 ?
Se2 Na3 Ge1 95.90(2) 5_665 5_666 ?
Se2 Na3 Ge1 84.10(2) . 5_666 ?
Ge1 Na3 Ge1 180.0 1_554 5_666 ?
Se1 Na3 La1 47.131(12) 5_666 . ?
Se1 Na3 La1 132.869(12) 1_554 . ?
Se1 Na3 La1 89.672(15) 6_564 . ?
Se1 Na3 La1 90.328(15) 2_656 . ?
Se2 Na3 La1 133.457(11) 5_665 . ?
Se2 Na3 La1 46.543(12) . . ?
Ge1 Na3 La1 124.702(12) 1_554 . ?
Ge1 Na3 La1 55.298(12) 5_666 . ?
Se1 Na3 La1 132.869(12) 5_666 5_665 ?
Se1 Na3 La1 47.131(12) 1_554 5_665 ?
Se1 Na3 La1 90.328(15) 6_564 5_665 ?
Se1 Na3 La1 89.672(15) 2_656 5_665 ?
Se2 Na3 La1 46.543(11) 5_665 5_665 ?
Se2 Na3 La1 133.457(12) . 5_665 ?
Ge1 Na3 La1 55.298(12) 1_554 5_665 ?
Ge1 Na3 La1 124.702(12) 5_666 5_665 ?
La1 Na3 La1 180.0 . 5_665 ?
Se1 Na3 La1 89.672(15) 5_666 1_554 ?
Se1 Na3 La1 90.328(15) 1_554 1_554 ?
Se1 Na3 La1 47.131(12) 6_564 1_554 ?
Se1 Na3 La1 132.869(12) 2_656 1_554 ?
Se2 Na3 La1 46.543(11) 5_665 1_554 ?
Se2 Na3 La1 133.457(12) . 1_554 ?
Ge1 Na3 La1 55.298(12) 1_554 1_554 ?
Ge1 Na3 La1 124.702(12) 5_666 1_554 ?
La1 Na3 La1 116.66(2) . 1_554 ?
La1 Na3 La1 63.34(2) 5_665 1_554 ?
Se1 Na3 La1 90.328(15) 5_666 5_666 ?
Se1 Na3 La1 89.672(15) 1_554 5_666 ?
Se1 Na3 La1 132.869(12) 6_564 5_666 ?
Se1 Na3 La1 47.131(12) 2_656 5_666 ?
Se2 Na3 La1 133.457(11) 5_665 5_666 ?
Se2 Na3 La1 46.543(11) . 5_666 ?
Ge1 Na3 La1 124.702(12) 1_554 5_666 ?
Ge1 Na3 La1 55.298(12) 5_666 5_666 ?
La1 Na3 La1 63.34(2) . 5_666 ?
La1 Na3 La1 116.66(2) 5_665 5_666 ?
La1 Na3 La1 180.0 1_554 5_666 ?
Se1 Na2 Se1 178.90(10) 6_564 5_566 ?
Se1 Na2 Se2 93.45(4) 6_564 5_565 ?
Se1 Na2 Se2 87.23(3) 5_566 5_565 ?
Se1 Na2 Se2 87.23(3) 6_564 . ?
Se1 Na2 Se2 93.45(4) 5_566 . ?
Se2 Na2 Se2 102.91(8) 5_565 . ?
Se1 Na2 Se1 84.42(4) 6_564 4_556 ?
Se1 Na2 Se1 94.79(4) 5_566 4_556 ?
Se2 Na2 Se1 171.96(7) 5_565 4_556 ?
Se2 Na2 Se1 84.766(16) . 4_556 ?
Se1 Na2 Se1 94.79(4) 6_564 3_454 ?
Se1 Na2 Se1 84.42(4) 5_566 3_454 ?
Se2 Na2 Se1 84.766(16) 5_565 3_454 ?
Se2 Na2 Se1 171.96(7) . 3_454 ?
Se1 Na2 Se1 87.68(7) 4_556 3_454 ?
Se1 Na2 Na2 90.55(5) 6_564 5_565 ?
Se1 Na2 Na2 90.55(5) 5_566 5_565 ?
Se2 Na2 Na2 51.45(4) 5_565 5_565 ?
Se2 Na2 Na2 51.45(4) . 5_565 ?
Se1 Na2 Na2 136.16(3) 4_556 5_565 ?
Se1 Na2 Na2 136.16(3) 3_454 5_565 ?
Se1 Na2 Na1 131.78(5) 6_564 7_566 ?
Se1 Na2 Na1 47.48(2) 5_566 7_566 ?
Se2 Na2 Na1 134.589(17) 5_565 7_566 ?
Se2 Na2 Na1 85.697(17) . 7_566 ?
Se1 Na2 Na1 47.45(2) 4_556 7_566 ?
Se1 Na2 Na1 87.16(5) 3_454 7_566 ?
Na2 Na2 Na1 120.20(3) 5_565 7_566 ?
Se1 Na2 Na1 47.48(2) 6_564 7_565 ?
Se1 Na2 Na1 131.78(5) 5_566 7_565 ?
Se2 Na2 Na1 85.697(17) 5_565 7_565 ?
Se2 Na2 Na1 134.589(17) . 7_565 ?
Se1 Na2 Na1 87.16(5) 4_556 7_565 ?
Se1 Na2 Na1 47.45(2) 3_454 7_565 ?
Na2 Na2 Na1 120.20(3) 5_565 7_565 ?
Na1 Na2 Na1 119.59(7) 7_566 7_565 ?
Se1 Na2 La1 131.78(5) 6_564 7_566 ?
Se1 Na2 La1 47.48(2) 5_566 7_566 ?
Se2 Na2 La1 134.589(17) 5_565 7_566 ?
Se2 Na2 La1 85.697(17) . 7_566 ?
Se1 Na2 La1 47.45(2) 4_556 7_566 ?
Se1 Na2 La1 87.16(5) 3_454 7_566 ?
Na2 Na2 La1 120.20(3) 5_565 7_566 ?
Na1 Na2 La1 0.0 7_566 7_566 ?
Na1 Na2 La1 119.59(7) 7_565 7_566 ?
Se1 Na2 La1 47.48(2) 6_564 7_565 ?
Se1 Na2 La1 131.78(5) 5_566 7_565 ?
Se2 Na2 La1 85.697(17) 5_565 7_565 ?
Se2 Na2 La1 134.589(17) . 7_565 ?
Se1 Na2 La1 87.16(5) 4_556 7_565 ?
Se1 Na2 La1 47.45(2) 3_454 7_565 ?
Na2 Na2 La1 120.20(3) 5_565 7_565 ?
Na1 Na2 La1 119.59(7) 7_566 7_565 ?
Na1 Na2 La1 0.00(2) 7_565 7_565 ?
La1 Na2 La1 119.59(7) 7_566 7_565 ?
Se2 Ge1 Se1 112.08(2) . 6_565 ?
Se2 Ge1 Se1 112.08(2) . . ?
Se1 Ge1 Se1 109.83(3) 6_565 . ?
Se2 Ge1 Ge1 106.38(4) . 5_566 ?
Se1 Ge1 Ge1 108.13(3) 6_565 5_566 ?
Se1 Ge1 Ge1 108.13(3) . 5_566 ?
Se2 Ge1 Na3 113.50(3) . 1_556 ?
Se1 Ge1 Na3 56.725(17) 6_565 1_556 ?
Se1 Ge1 Na3 56.725(17) . 1_556 ?
Ge1 Ge1 Na3 140.12(4) 5_566 1_556 ?
Ge1 Se2 La1 83.01(2) . . ?
Ge1 Se2 La1 83.01(2) . 5_666 ?
La1 Se2 La1 92.16(3) . 5_666 ?
Ge1 Se2 Na2 102.91(3) . 5_565 ?
La1 Se2 Na2 171.07(4) . 5_565 ?
La1 Se2 Na2 95.18(4) 5_666 5_565 ?
Ge1 Se2 Na2 102.91(2) . . ?
La1 Se2 Na2 95.18(4) . . ?
La1 Se2 Na2 171.07(4) 5_666 . ?
Na2 Se2 Na2 77.09(8) 5_565 . ?
Ge1 Se2 Na1 83.01(2) . 5_666 ?
La1 Se2 Na1 92.16(3) . 5_666 ?
La1 Se2 Na1 0.00(2) 5_666 5_666 ?
Na2 Se2 Na1 95.18(4) 5_565 5_666 ?
Na2 Se2 Na1 171.07(4) . 5_666 ?
Ge1 Se2 Na3 162.40(3) . . ?
La1 Se2 Na3 84.807(17) . . ?
La1 Se2 Na3 84.807(17) 5_666 . ?
Na2 Se2 Na3 90.782(18) 5_565 . ?
Na2 Se2 Na3 90.782(18) . . ?
Na1 Se2 Na3 84.807(17) 5_666 . ?
Ge1 Se1 Na3 81.40(2) . 1_556 ?
Ge1 Se1 Na2 101.03(5) . 5_566 ?
Na3 Se1 Na2 95.31(4) 1_556 5_566 ?
Ge1 Se1 Na1 99.71(2) . 3_445 ?
Na3 Se1 Na1 178.482(19) 1_556 3_445 ?
Na2 Se1 Na1 85.51(4) 5_566 3_445 ?
Ge1 Se1 La1 99.71(2) . 3_445 ?
Na3 Se1 La1 178.482(19) 1_556 3_445 ?
Na2 Se1 La1 85.51(4) 5_566 3_445 ?
Na1 Se1 La1 0.00(2) 3_445 3_445 ?
Ge1 Se1 La1 82.39(2) . 5_666 ?
Na3 Se1 La1 87.854(19) 1_556 5_666 ?
Na2 Se1 La1 175.64(5) 5_566 5_666 ?
Na1 Se1 La1 91.264(18) 3_445 5_666 ?
La1 Se1 La1 91.264(18) 3_445 5_666 ?
Ge1 Se1 Na1 82.39(2) . 5_666 ?
Na3 Se1 Na1 87.854(19) 1_556 5_666 ?
Na2 Se1 Na1 175.64(5) 5_566 5_666 ?
Na1 Se1 Na1 91.264(18) 3_445 5_666 ?
La1 Se1 Na1 91.264(18) 3_445 5_666 ?
La1 Se1 Na1 0.00(3) 5_666 5_666 ?
Ge1 Se1 Na2 160.48(3) . 3_546 ?
Na3 Se1 Na2 86.96(4) 1_556 3_546 ?
Na2 Se1 Na2 95.58(4) 5_566 3_546 ?
Na1 Se1 Na2 91.69(4) 3_445 3_546 ?
La1 Se1 Na2 91.69(4) 3_445 3_546 ?
La1 Se1 Na2 81.561(18) 5_666 3_546 ?
Na1 Se1 Na2 81.561(18) 5_666 3_546 ?

loop_
_geom_bond_atom_site_label_1
_geom_bond_atom_site_label_2
_geom_bond_distance
_geom_bond_site_symmetry_2
_geom_bond_publ_flag
La1 Se2 3.0463(8) . ?
La1 Se2 3.0463(8) 5_666 ?
La1 Se1 3.0429(8) 3 ?
La1 Se1 3.0429(8) 4_556 ?
La1 Se1 3.0653(6) 6_565 ?
La1 Se1 3.0653(6) 5_666 ?
La1 Na2 4.1159(15) 7_566 ?
La1 Na2 4.1159(15) 7_565 ?
La1 Na3 4.1794(7) . ?
La1 Na3 4.1794(7) 1_556 ?
Na3 Se1 2.9581(5) 5_666 ?
Na3 Se1 2.9581(5) 1_554 ?
Na3 Se1 2.9581(5) 6_564 ?
Na3 Se1 2.9581(5) 2_656 ?
Na3 Se2 3.1504(7) 5_665 ?
Na3 Se2 3.1504(7) . ?
Na3 Ge1 3.4984(7) 1_554 ?
Na3 Ge1 3.4984(7) 5_666 ?
Na3 La1 4.1794(7) 5_665 ?
Na3 La1 4.1794(7) 1_554 ?
Na3 La1 4.1794(7) 5_666 ?
Na2 Se1 3.0199(6) 6_564 ?
Na2 Se1 3.0199(6) 5_566 ?
Na2 Se2 3.0553(17) 5_565 ?
Na2 Se2 3.0553(17) . ?
Na2 Se1 3.2332(19) 4_556 ?
Na2 Se1 3.2332(19) 3_454 ?
Na2 Na2 3.808(5) 5_565 ?
Na2 Na1 4.1159(15) 7_566 ?
Na2 Na1 4.1159(15) 7_565 ?
Na2 La1 4.1159(15) 7_566 ?
Na2 La1 4.1159(15) 7_565 ?
Ge1 Se2 2.3494(10) . ?
Ge1 Se1 2.3620(6) 6_565 ?
Ge1 Se1 2.3619(6) . ?
Ge1 Ge1 2.4224(13) 5_566 ?
Ge1 Na3 3.4984(7) 1_556 ?
Se2 La1 3.0463(8) 5_666 ?
Se2 Na2 3.0553(17) 5_565 ?
Se2 Na1 3.0463(8) 5_666 ?
Se1 Na3 2.9581(5) 1_556 ?
Se1 Na2 3.0199(6) 5_566 ?
Se1 Na1 3.0429(8) 3_445 ?
Se1 La1 3.0429(8) 3_445 ?
Se1 La1 3.0653(6) 5_666 ?
Se1 Na1 3.0653(6) 5_666 ?
Se1 Na2 3.2332(19) 3_546 ?
